data_2240776
loop_
_publ_author_name
'Luo, Jun'
'Zhang, Xin-Rong'
'Qiu, Li-Juan'
'Yang, Feng'
'Liu, Bao-Shu'

_publ_section_title
;
 Crystal structures of
 (1,4,7,10-tetraazacyclododecane-\k^4^<i>N</i>)bis(tricyanomethanido-\k<i>N</i>)nickel
 and
 (1,4,7,10-tetraazacyclododecane-\k^4^<i>N</i>)(tricyanomethanido-\k<i>N</i>)copper
 tricyanomethanide
;
_journal_coeditor_code SJ5461
_journal_issue 6
_journal_name_full 'Acta Crystallographica Section E'
_journal_page_first 693
_journal_page_last 697
_journal_paper_doi 10.1107/S2056989015009524
_journal_volume 71
_journal_year 2015
_chemical_formula_iupac '[Cu (C4 N3) (C8 H20 N4)] (C4 N3)'
_chemical_formula_moiety 'C16 H20 Cu N10'
_chemical_formula_sum 'C16 H20 Cu N10'
_chemical_formula_weight 415.96
_chemical_name_systematic
'(1,4,7,10-Tetraazacyclododecane-\k^4^<i>N</i>)(tricyanomethanido-\k<i>N</i>)copper tricyanomethanide'
_space_group_crystal_system triclinic
_space_group_IT_number 2
_space_group_name_Hall '-P 1'
_space_group_name_H-M_alt 'P -1'
_symmetry_space_group_name_Hall '-P 1'
_symmetry_space_group_name_H-M 'P -1'
_atom_sites_solution_hydrogens mixed
_cell_angle_alpha 89.187(3)
_cell_angle_beta 88.236(3)
_cell_angle_gamma 78.579(3)
_cell_formula_units_Z 2
_cell_length_a 7.4074(15)
_cell_length_b 11.552(2)
_cell_length_c 11.625(2)
_cell_measurement_reflns_used 3012
_cell_measurement_temperature 173(2)
_cell_measurement_theta_max 27.17
_cell_measurement_theta_min 2.50
_cell_volume 974.6(3)
_computing_cell_refinement
;
SAINT (Bruker, 2010)
;
_computing_data_collection
;
APEX2 (Bruker, 2010)
;
_computing_data_reduction
;
SAINT (Bruker, 2010)
;
_computing_molecular_graphics
;
SHELXTL (Sheldrick, 2008)
;
_computing_publication_material
;
SHELXTL (Sheldrick, 2008)
;
_computing_structure_refinement
;
SHELXL2013 (Sheldrick, 2015)
;
_computing_structure_solution
;
SHELXS97 (Sheldrick, 2008)
;
_diffrn_ambient_temperature 173(2)
_diffrn_measured_fraction_theta_full 0.983
_diffrn_measured_fraction_theta_max 0.982
_diffrn_measurement_device_type 'Bruker APEXII CCD'
_diffrn_measurement_method '\f and \w scans'
_diffrn_radiation_type MoK\a
_diffrn_radiation_wavelength 0.71073
_diffrn_reflns_av_R_equivalents 0.0205
_diffrn_reflns_limit_h_max 9
_diffrn_reflns_limit_h_min -9
_diffrn_reflns_limit_k_max 12
_diffrn_reflns_limit_k_min -14
_diffrn_reflns_limit_l_max 14
_diffrn_reflns_limit_l_min -14
_diffrn_reflns_number 6936
_diffrn_reflns_theta_full 25.242
_diffrn_reflns_theta_max 27.228
_diffrn_reflns_theta_min 1.798
_exptl_absorpt_coefficient_mu 1.144
_exptl_absorpt_correction_T_max 0.746
_exptl_absorpt_correction_T_min 0.680
_exptl_absorpt_correction_type multi-scan
_exptl_absorpt_process_details
;
(SADABS; Sheldrick, 1996)
;
_exptl_crystal_colour blue
_exptl_crystal_density_diffrn 1.417
_exptl_crystal_description block
_exptl_crystal_F_000 430
_exptl_crystal_size_max 0.100
_exptl_crystal_size_mid 0.070
_exptl_crystal_size_min 0.060
_refine_diff_density_max 0.425
_refine_diff_density_min -0.303
_refine_ls_extinction_method none
_refine_ls_goodness_of_fit_ref 1.134
_refine_ls_hydrogen_treatment mixed
_refine_ls_matrix_type full
_refine_ls_number_parameters 260
_refine_ls_number_reflns 4267
_refine_ls_number_restraints 3
_refine_ls_restrained_S_all 1.134
_refine_ls_R_factor_all 0.0445
_refine_ls_R_factor_gt 0.0333
_refine_ls_shift/su_max 0.001
_refine_ls_shift/su_mean 0.000
_refine_ls_structure_factor_coef Fsqd
_refine_ls_weighting_details
;
 w=1/[\s^2^(Fo^2^)+(0.0554P)^2^+0.4093P]
 where P=(Fo^2^+2Fc^2^)/3
;
_refine_ls_weighting_scheme calc
_refine_ls_wR_factor_gt 0.0884
_refine_ls_wR_factor_ref 0.1095
_reflns_number_gt 3639
_reflns_number_total 4267
_reflns_threshold_expression I>2\s(I)
_cod_data_source_file sj5461sup1.cif
_cod_data_source_block II
_cod_database_code 2240776
_shelx_space_group_comment
;
The symmetry employed for this shelxl refinement is uniquely defined
by the following loop, which should always be used as a source of
symmetry information in preference to the above space-group names.
They are only intended as comments.
;
_shelx_estimated_absorpt_t_min 0.894
_shelx_estimated_absorpt_t_max 0.935
_shelxl_version_number 20.13

loop_
_space_group_symop_operation_xyz
'x, y, z'
'-x, -y, -z'

loop_
_atom_site_type_symbol
_atom_site_label
_atom_site_fract_x
_atom_site_fract_y
_atom_site_fract_z
_atom_site_U_iso_or_equiv
_atom_site_adp_type
_atom_site_calc_flag
_atom_site_occupancy
Cu Cu1 0.19693(4) 0.78312(3) 0.28777(2) 0.01966(11) Uani d 1
N N1 0.1556(3) 0.70853(19) 0.44341(18) 0.0247(5) Uani d 1
N N2 0.3779(3) 0.63230(19) 0.25312(19) 0.0255(5) Uani d 1
H H2 0.499(3) 0.629(3) 0.275(3) 0.030(8) Uiso d 1
N N3 0.1539(3) 0.7915(2) 0.11666(19) 0.0262(5) Uani d 1
H H3 0.244(5) 0.823(4) 0.078(3) 0.069(13) Uiso d 1
N N4 -0.0693(3) 0.8686(2) 0.30501(19) 0.0235(5) Uani d 1
H H4 -0.080(5) 0.943(3) 0.305(3) 0.032(9) Uiso d 1
C C1 0.2693(4) 0.5872(2) 0.4435(2) 0.0309(6) Uani d 1
H H1A 0.2057 0.5339 0.4899 0.037 Uiso calc 1
H H1B 0.3893 0.5877 0.4784 0.037 Uiso calc 1
C C2 0.2999(4) 0.5431(2) 0.3211(2) 0.0284(6) Uani d 1
H H2A 0.3864 0.4659 0.3191 0.034 Uiso calc 1
H H2B 0.1818 0.5331 0.2888 0.034 Uiso calc 1
C C3 0.3874(4) 0.6128(3) 0.1270(2) 0.0320(6) Uani d 1
H H3A 0.4172 0.5271 0.1109 0.038 Uiso calc 1
H H3B 0.4854 0.6495 0.0911 0.038 Uiso calc 1
C C4 0.2027(4) 0.6673(3) 0.0775(2) 0.0309(6) Uani d 1
H H4A 0.2107 0.6645 -0.0076 0.037 Uiso calc 1
H H4B 0.1076 0.6232 0.1047 0.037 Uiso calc 1
C C5 -0.0403(4) 0.8503(3) 0.0989(2) 0.0314(6) Uani d 1
H H5A -0.0867 0.8182 0.0296 0.038 Uiso calc 1
H H5B -0.0483 0.9362 0.0871 0.038 Uiso calc 1
C C6 -0.1553(4) 0.8288(2) 0.2029(2) 0.0278(6) Uani d 1
H H6A -0.2830 0.8737 0.1960 0.033 Uiso calc 1
H H6B -0.1588 0.7438 0.2102 0.033 Uiso calc 1
C C7 -0.1439(4) 0.8372(3) 0.4181(2) 0.0309(6) Uani d 1
H H7A -0.2777 0.8392 0.4133 0.037 Uiso calc 1
H H7B -0.1257 0.8950 0.4766 0.037 Uiso calc 1
C C8 -0.0455(4) 0.7147(3) 0.4526(2) 0.0297(6) Uani d 1
H H8A -0.0816 0.6971 0.5326 0.036 Uiso calc 1
H H8B -0.0804 0.6553 0.4015 0.036 Uiso calc 1
N N5 0.3467(3) 0.9172(2) 0.3085(2) 0.0302(5) Uani d 1
N N6 0.4994(4) 1.2516(2) 0.4130(3) 0.0458(7) Uani d 1
N N7 0.6191(5) 1.1120(3) 0.0561(3) 0.0557(9) Uani d 1
C C9 0.4066(3) 1.0003(2) 0.2868(2) 0.0234(5) Uani d 1
C C10 0.4822(4) 1.0987(2) 0.2587(2) 0.0284(6) Uani d 1
C C11 0.4908(4) 1.1832(2) 0.3437(3) 0.0317(6) Uani d 1
C C12 0.5559(4) 1.1083(3) 0.1476(3) 0.0370(7) Uani d 1
N N8 0.2233(3) 0.4808(2) 0.7239(2) 0.0346(6) Uani d 1
N N9 0.0455(4) 0.8693(2) 0.7001(2) 0.0401(6) Uani d 1
N N10 -0.2516(5) 0.6493(3) 0.9329(3) 0.0533(8) Uani d 1
C C13 0.0029(4) 0.6708(2) 0.7860(2) 0.0261(5) Uani d 1
C C14 0.1277(4) 0.5668(2) 0.7519(2) 0.0250(5) Uani d 1
C C15 0.0259(4) 0.7809(2) 0.7396(2) 0.0283(6) Uani d 1
C C16 -0.1390(4) 0.6607(3) 0.8655(3) 0.0341(6) Uani d 1
H H1 0.182(5) 0.754(3) 0.497(3) 0.050(11) Uiso d 1

loop_
_atom_site_aniso_label
_atom_site_aniso_U_11
_atom_site_aniso_U_22
_atom_site_aniso_U_33
_atom_site_aniso_U_12
_atom_site_aniso_U_13
_atom_site_aniso_U_23
Cu1 0.01993(17) 0.01743(17) 0.02207(17) -0.00544(11) 0.00296(11) 0.00163(11)
N1 0.0346(13) 0.0202(11) 0.0210(10) -0.0094(9) -0.0035(9) 0.0010(8)
N2 0.0224(11) 0.0236(11) 0.0300(12) -0.0038(9) 0.0000(9) -0.0002(9)
N3 0.0267(12) 0.0276(12) 0.0233(11) -0.0044(9) 0.0063(9) 0.0034(9)
N4 0.0241(11) 0.0175(11) 0.0287(11) -0.0041(8) 0.0034(9) -0.0007(9)
C1 0.0408(17) 0.0241(13) 0.0281(14) -0.0071(12) -0.0062(12) 0.0073(11)
C2 0.0348(15) 0.0184(12) 0.0327(14) -0.0066(11) -0.0027(11) 0.0021(10)
C3 0.0290(15) 0.0337(15) 0.0299(14) 0.0005(11) 0.0095(11) -0.0043(11)
C4 0.0348(16) 0.0322(15) 0.0239(13) -0.0030(12) 0.0045(11) -0.0043(11)
C5 0.0316(15) 0.0304(15) 0.0292(14) 0.0006(11) -0.0039(11) 0.0057(11)
C6 0.0213(13) 0.0256(13) 0.0354(15) -0.0022(10) -0.0009(11) 0.0000(11)
C7 0.0306(15) 0.0320(15) 0.0296(14) -0.0062(11) 0.0095(11) -0.0032(11)
C8 0.0376(16) 0.0313(15) 0.0235(13) -0.0160(12) 0.0068(11) 0.0013(11)
N5 0.0313(13) 0.0243(12) 0.0369(13) -0.0107(10) 0.0020(10) 0.0006(10)
N6 0.0563(19) 0.0349(15) 0.0511(17) -0.0208(13) 0.0016(14) -0.0070(13)
N7 0.066(2) 0.0471(18) 0.0529(18) -0.0133(15) 0.0308(16) 0.0102(14)
C9 0.0169(12) 0.0253(13) 0.0276(13) -0.0041(10) 0.0028(10) -0.0001(10)
C10 0.0309(15) 0.0214(13) 0.0344(14) -0.0099(11) 0.0051(11) 0.0008(11)
C11 0.0303(15) 0.0237(14) 0.0432(16) -0.0110(11) 0.0021(12) 0.0051(12)
C12 0.0390(17) 0.0228(14) 0.0495(18) -0.0085(12) 0.0086(14) 0.0048(12)
N8 0.0275(13) 0.0274(13) 0.0476(15) -0.0024(10) -0.0018(11) -0.0020(11)
N9 0.0374(15) 0.0264(13) 0.0558(17) -0.0061(11) 0.0052(12) 0.0008(11)
N10 0.0554(19) 0.0436(17) 0.0609(19) -0.0139(14) 0.0266(16) -0.0067(14)
C13 0.0276(14) 0.0237(13) 0.0275(13) -0.0063(10) 0.0004(11) -0.0015(10)
C14 0.0237(13) 0.0263(14) 0.0265(13) -0.0079(11) -0.0039(10) 0.0013(10)
C15 0.0233(13) 0.0270(14) 0.0345(14) -0.0044(11) 0.0022(11) -0.0066(11)
C16 0.0372(17) 0.0253(14) 0.0406(16) -0.0084(12) 0.0040(13) -0.0056(12)

loop_
_atom_type_symbol
_atom_type_description
_atom_type_scat_dispersion_real
_atom_type_scat_dispersion_imag
_atom_type_scat_source
C C 0.0033 0.0016 'International Tables Vol C Tables 4.2.6.8 and 6.1.1.4'
H H 0.0000 0.0000 'International Tables Vol C Tables 4.2.6.8 and 6.1.1.4'
N N 0.0061 0.0033 'International Tables Vol C Tables 4.2.6.8 and 6.1.1.4'
Cu Cu 0.3201 1.2651 'International Tables Vol C Tables 4.2.6.8 and 6.1.1.4'

loop_
_geom_angle_atom_site_label_1
_geom_angle_atom_site_label_2
_geom_angle_atom_site_label_3
_geom_angle
_geom_angle_publ_flag
N2 Cu1 N3 85.61(9) y
N2 Cu1 N4 148.42(9) y
N3 Cu1 N4 85.57(9) y
N2 Cu1 N1 86.11(9) y
N3 Cu1 N1 148.55(9) y
N4 Cu1 N1 85.79(9) y
N2 Cu1 N5 107.90(10) y
N3 Cu1 N5 101.87(9) y
N4 Cu1 N5 103.57(9) y
N1 Cu1 N5 109.54(9) y
C8 N1 C1 115.0(2) n
C8 N1 Cu1 104.5(2) n
C1 N1 Cu1 107.4(2) n
C8 N1 H1 106(3) n
C1 N1 H1 114(3) n
Cu1 N1 H1 109(3) n
C3 N2 C2 114.3(2) n
C3 N2 Cu1 109.0(2) n
C2 N2 Cu1 102.7(2) n
C3 N2 H2 106(2) n
C2 N2 H2 109(2) n
Cu1 N2 H2 116(2) n
C4 N3 C5 114.9(2) n
C4 N3 Cu1 104.9(2) n
C5 N3 Cu1 108.2(2) n
C4 N3 H3 100(3) n
C5 N3 H3 117(3) n
Cu1 N3 H3 111(3) n
C7 N4 C6 115.8(2) n
C7 N4 Cu1 108.7(2) n
C6 N4 Cu1 102.8(2) n
C7 N4 H4 106(2) n
C6 N4 H4 111(2) n
Cu1 N4 H4 112(2) n
N1 C1 C2 109.4(2) n
N1 C1 H1A 109.8 n
C2 C1 H1A 109.8 n
N1 C1 H1B 109.8 n
C2 C1 H1B 109.8 n
H1A C1 H1B 108.2 n
N2 C2 C1 107.4(2) n
N2 C2 H2A 110.2 n
C1 C2 H2A 110.2 n
N2 C2 H2B 110.2 n
C1 C2 H2B 110.2 n
H2A C2 H2B 108.5 n
N2 C3 C4 108.8(2) n
N2 C3 H3A 109.9 n
C4 C3 H3A 109.9 n
N2 C3 H3B 109.9 n
C4 C3 H3B 109.9 n
H3A C3 H3B 108.3 n
N3 C4 C3 107.7(2) n
N3 C4 H4A 110.2 n
C3 C4 H4A 110.2 n
N3 C4 H4B 110.2 n
C3 C4 H4B 110.2 n
H4A C4 H4B 108.5 n
N3 C5 C6 109.0(2) n
N3 C5 H5A 109.9 n
C6 C5 H5A 109.9 n
N3 C5 H5B 109.9 n
C6 C5 H5B 109.9 n
H5A C5 H5B 108.3 n
N4 C6 C5 107.4(2) n
N4 C6 H6A 110.2 n
C5 C6 H6A 110.2 n
N4 C6 H6B 110.2 n
C5 C6 H6B 110.2 n
H6A C6 H6B 108.5 n
N4 C7 C8 109.2(2) n
N4 C7 H7A 109.8 n
C8 C7 H7A 109.8 n
N4 C7 H7B 109.8 n
C8 C7 H7B 109.8 n
H7A C7 H7B 108.3 n
N1 C8 C7 109.2(2) n
N1 C8 H8A 109.8 n
C7 C8 H8A 109.8 n
N1 C8 H8B 109.8 n
C7 C8 H8B 109.8 n
H8A C8 H8B 108.3 n
C9 N5 Cu1 158.7(2) n
N5 C9 C10 178.4(3) n
C9 C10 C12 118.8(3) n
C9 C10 C11 119.6(2) n
C12 C10 C11 121.4(2) n
N6 C11 C10 179.4(4) n
N7 C12 C10 177.6(3) n
C16 C13 C15 122.2(3) n
C16 C13 C14 118.5(2) n
C15 C13 C14 119.3(2) n
N8 C14 C13 177.6(3) n
N9 C15 C13 178.8(3) n
N10 C16 C13 177.6(4) n

loop_
_geom_bond_atom_site_label_1
_geom_bond_atom_site_label_2
_geom_bond_distance
_geom_bond_publ_flag
Cu1 N2 2.014(2) y
Cu1 N3 2.022(2) y
Cu1 N4 2.029(2) y
Cu1 N1 2.034(2) y
Cu1 N5 2.097(2) y
N1 C8 1.477(4) n
N1 C1 1.486(4) n
N1 H1 0.87(2) n
N2 C3 1.484(3) n
N2 C2 1.485(3) n
N2 H2 0.94(2) n
N3 C4 1.483(4) n
N3 C5 1.483(4) n
N3 H3 0.92(2) n
N4 C7 1.478(3) n
N4 C6 1.484(4) n
N4 H4 0.84(3) n
C1 C2 1.514(4) n
C1 H1A 0.9900 n
C1 H1B 0.9900 n
C2 H2A 0.9900 n
C2 H2B 0.9900 n
C3 C4 1.515(4) n
C3 H3A 0.9900 n
C3 H3B 0.9900 n
C4 H4A 0.9900 n
C4 H4B 0.9900 n
C5 C6 1.504(4) n
C5 H5A 0.9900 n
C5 H5B 0.9900 n
C6 H6A 0.9900 n
C6 H6B 0.9900 n
C7 C8 1.513(4) n
C7 H7A 0.9900 n
C7 H7B 0.9900 n
C8 H8A 0.9900 n
C8 H8B 0.9900 n
N5 C9 1.157(3) n
N6 C11 1.148(4) n
N7 C12 1.152(4) n
C9 C10 1.393(4) n
C10 C12 1.399(4) n
C10 C11 1.411(4) n
N8 C14 1.145(4) n
N9 C15 1.147(4) n
N10 C16 1.152(4) n
C13 C16 1.399(4) n
C13 C15 1.413(4) n
C13 C14 1.416(4) n

loop_
_geom_hbond_atom_site_label_D
_geom_hbond_atom_site_label_H
_geom_hbond_atom_site_label_A
_geom_hbond_site_symmetry_A
_geom_hbond_distance_DH
_geom_hbond_distance_HA
_geom_hbond_distance_DA
_geom_hbond_angle_DHA
N1 H1 N9 . 0.87(2) 2.79(3) 3.525(4) 143(3)
C1 H1B N6 2_676 0.99 2.54 3.273(4) 130.7
N1 H1 N6 2_676 0.87(2) 2.60(3) 3.206(4) 127(3)
N4 H4 N9 2_576 0.84(3) 2.24(4) 3.067(3) 168(3)
N3 H3 N7 2_675 0.92(2) 2.05(2) 2.928(3) 159(4)
N2 H2 N8 2_666 0.94(2) 2.19(2) 3.003(3) 144(3)
C3 H3B N10 1_654 0.99 2.64 3.531(4) 150.3
C8 H8B N8 2_566 0.99 2.56 3.538(4) 170.9
C3 H3A N10 2_566 0.99 2.64 3.460(4) 140.2

loop_
_geom_torsion_atom_site_label_1
_geom_torsion_atom_site_label_2
_geom_torsion_atom_site_label_3
_geom_torsion_atom_site_label_4
_geom_torsion
_geom_torsion_publ_flag
C8 N1 C1 C2 89.8(3) n
Cu1 N1 C1 C2 -26.1(3) n
C3 N2 C2 C1 -170.3(2) n
Cu1 N2 C2 C1 -52.5(2) n
N1 C1 C2 N2 53.8(3) n
C2 N2 C3 C4 84.5(3) n
Cu1 N2 C3 C4 -29.6(3) n
C5 N3 C4 C3 -166.7(2) n
Cu1 N3 C4 C3 -48.1(2) n
N2 C3 C4 N3 52.5(3) n
C4 N3 C5 C6 89.1(3) n
Cu1 N3 C5 C6 -27.7(3) n
C7 N4 C6 C5 -170.4(2) n
Cu1 N4 C6 C5 -52.0(2) n
N3 C5 C6 N4 54.4(3) n
C6 N4 C7 C8 86.1(3) n
Cu1 N4 C7 C8 -29.0(3) n
C1 N1 C8 C7 -164.2(2) n
Cu1 N1 C8 C7 -46.6(2) n
N4 C7 C8 N1 51.6(3) n

_cod_database_fobs_code 2240776
